data_7051615
loop_
_publ_author_name
'Hough-Troutman, Whitney L.'
'Smiglak, Marcin'
'Griffin, Scott'
'Matthew Reichert, W.'
'Mirska, Ilona'
'Jodynis-Liebert, Jadwiga'
'Adamska, Teresa'
'Nawrot, Jan'
'Stasiewicz, Monika'
'Rogers, Robin D.'
'Pernak, Juliusz'

_publ_section_title
;
 Ionic liquids with dual biological function: sweet and anti-microbial,
 hydrophobic quaternary ammonium-based salts
;
_journal_issue 1
_journal_name_full 'New Journal of Chemistry'
_journal_page_first 26
_journal_paper_doi 10.1039/b813213p
_journal_volume 33
_journal_year 2009
_chemical_formula_sum 'C25 H42 N2 O4 S'
_chemical_formula_weight 466.67
_chemical_name_common '1-hexadecylyridinium acesulfame'
_chemical_name_systematic
;
?
;
_space_group_IT_number 2
_symmetry_cell_setting triclinic
_symmetry_space_group_name_Hall '-P 1'
_symmetry_space_group_name_H-M 'P -1'
_atom_sites_solution_hydrogens geom
_atom_sites_solution_primary direct
_atom_sites_solution_secondary difmap
_audit_creation_method SHELXL-97
_cell_angle_alpha 76.755(7)
_cell_angle_beta 82.225(7)
_cell_angle_gamma 89.260(7)
_cell_formula_units_Z 4
_cell_length_a 7.921(3)
_cell_length_b 13.374(5)
_cell_length_c 25.689(10)
_cell_measurement_reflns_used 900
_cell_measurement_temperature 173(2)
_cell_measurement_theta_max 23.21
_cell_measurement_theta_min 2.83
_cell_volume 2624.2(17)
_computing_cell_refinement 'Bruker SMART'
_computing_data_collection 'Bruker SMART'
_computing_data_reduction 'Bruker SAINT'
_computing_molecular_graphics 'Bruker SHELXTL'
_computing_publication_material 'Bruker SHELXTL'
_computing_structure_refinement 'SHELXL-97 (Sheldrick, 1997)'
_computing_structure_solution 'SHELXS-97 (Sheldrick, 1990)'
_diffrn_ambient_temperature 173(2)
_diffrn_measured_fraction_theta_full 0.982
_diffrn_measured_fraction_theta_max 0.982
_diffrn_measurement_device_type 'CCD area detector'
_diffrn_measurement_method 'phi and omega scans'
_diffrn_radiation_monochromator graphite
_diffrn_radiation_source 'fine-focus sealed tube'
_diffrn_radiation_type MoK\a
_diffrn_radiation_wavelength 0.71073
_diffrn_reflns_av_R_equivalents 0.0249
_diffrn_reflns_av_sigmaI/netI 0.0427
_diffrn_reflns_limit_h_max 8
_diffrn_reflns_limit_h_min -8
_diffrn_reflns_limit_k_max 11
_diffrn_reflns_limit_k_min -14
_diffrn_reflns_limit_l_max 22
_diffrn_reflns_limit_l_min -28
_diffrn_reflns_number 11913
_diffrn_reflns_theta_full 23.32
_diffrn_reflns_theta_max 23.32
_diffrn_reflns_theta_min 1.56
_exptl_absorpt_coefficient_mu 0.155
_exptl_absorpt_correction_T_max 1.0000
_exptl_absorpt_correction_T_min 0.7162
_exptl_absorpt_correction_type sphere
_exptl_absorpt_process_details SADABS
_exptl_crystal_colour colorless
_exptl_crystal_density_diffrn 1.181
_exptl_crystal_density_method 'not measured'
_exptl_crystal_description needle
_exptl_crystal_F_000 1016
_exptl_crystal_size_max 1.42
_exptl_crystal_size_mid 0.20
_exptl_crystal_size_min 0.18
_refine_diff_density_max 0.259
_refine_diff_density_min -0.429
_refine_diff_density_rms 0.057
_refine_ls_extinction_method none
_refine_ls_goodness_of_fit_ref 1.070
_refine_ls_hydrogen_treatment refall
_refine_ls_matrix_type full
_refine_ls_number_parameters 913
_refine_ls_number_reflns 7459
_refine_ls_number_restraints 0
_refine_ls_restrained_S_all 1.070
_refine_ls_R_factor_all 0.0641
_refine_ls_R_factor_gt 0.0462
_refine_ls_shift/su_max 0.001
_refine_ls_shift/su_mean 0.000
_refine_ls_structure_factor_coef Fsqd
_refine_ls_weighting_details 'calc w=1/[\s^2^(Fo^2^)+(0.0871P)^2^+0.5202P] where P=(Fo^2^+2Fc^2^)/3'
_refine_ls_weighting_scheme calc
_refine_ls_wR_factor_gt 0.1208
_refine_ls_wR_factor_ref 0.1411
_reflns_number_gt 5755
_reflns_number_total 7459
_reflns_threshold_expression >2sigma(I)
_cod_data_source_file b813213p.txt
_cod_data_source_block w1
_cod_depositor_comments
;
The following automatic conversions were performed:
'_symmetry_cell_setting' value 'Triclinic' changed to 'triclinic'
according to '/home/saulius/struct/CIF-dictionaries/cif_core.dic'
dictionary named 'cif_core.dic' version 2.4.1 from 2010-06-29.

Automatic conversion script
Id: cif_fix_enum 1527 2010-12-29 10:47:43Z saulius 
;
_cod_original_sg_symbol_H-M P-1
_cod_database_code 7051615

loop_
_symmetry_equiv_pos_as_xyz
'x, y, z'
'-x, -y, -z'

loop_
_atom_site_label
_atom_site_type_symbol
_atom_site_fract_x
_atom_site_fract_y
_atom_site_fract_z
_atom_site_U_iso_or_equiv
_atom_site_adp_type
_atom_site_occupancy
_atom_site_symmetry_multiplicity
_atom_site_calc_flag
_atom_site_refinement_flags
_atom_site_disorder_assembly
_atom_site_disorder_group
N1 N 0.8308(3) 0.54899(15) -0.05656(8) 0.0319(5) Uani 1 1 d . . .
N2 N 1.3311(3) 0.24520(15) -0.10443(9) 0.0334(5) Uani 1 1 d . . .
S1 S 1.52717(9) 0.25036(5) -0.12268(3) 0.0361(2) Uani 1 1 d . . .
O1 O 1.5909(3) 0.15038(14) -0.12417(9) 0.0542(6) Uani 1 1 d . . .
O2 O 1.6188(2) 0.30880(14) -0.09500(8) 0.0416(5) Uani 1 1 d . . .
O3 O 1.5553(2) 0.31382(14) -0.18556(7) 0.0405(5) Uani 1 1 d . . .
O4 O 1.0891(2) 0.33614(14) -0.10062(7) 0.0406(5) Uani 1 1 d . . .
C2 C 0.8369(4) 0.4491(2) -0.03123(11) 0.0342(6) Uani 1 1 d . . .
H2C H 0.904(3) 0.410(2) -0.0509(11) 0.038(8) Uiso 1 1 d . . .
C3 C 0.7550(4) 0.4146(2) 0.01974(11) 0.0370(7) Uani 1 1 d . . .
H3A H 0.753(3) 0.342(2) 0.0368(10) 0.035(7) Uiso 1 1 d . . .
C4 C 0.6624(4) 0.4811(2) 0.04550(11) 0.0385(7) Uani 1 1 d . . .
H4A H 0.600(4) 0.462(2) 0.0809(12) 0.041(8) Uiso 1 1 d . . .
C5 C 0.6551(4) 0.5824(2) 0.01876(12) 0.0405(7) Uani 1 1 d . . .
H5A H 0.592(4) 0.629(2) 0.0339(11) 0.044(8) Uiso 1 1 d . . .
C6 C 0.7393(4) 0.6151(2) -0.03234(12) 0.0380(7) Uani 1 1 d . . .
H6A H 0.743(4) 0.681(2) -0.0542(12) 0.049(9) Uiso 1 1 d . . .
C7 C 0.9259(4) 0.5856(3) -0.11147(11) 0.0422(7) Uani 1 1 d . . .
H7A H 1.033(4) 0.540(2) -0.1108(12) 0.059(9) Uiso 1 1 d . . .
H7B H 0.942(4) 0.651(3) -0.1137(12) 0.055(10) Uiso 1 1 d . . .
C8 C 0.8285(4) 0.5694(2) -0.15541(11) 0.0351(6) Uani 1 1 d . . .
H8A H 0.722(4) 0.594(2) -0.1506(10) 0.032(7) Uiso 1 1 d . . .
H8B H 0.802(4) 0.496(2) -0.1520(11) 0.045(8) Uiso 1 1 d . . .
C9 C 0.9261(4) 0.6201(2) -0.21093(11) 0.0346(6) Uani 1 1 d . . .
H9A H 1.047(4) 0.5933(19) -0.2132(10) 0.033(7) Uiso 1 1 d . . .
H9B H 0.871(4) 0.592(2) -0.2400(12) 0.054(8) Uiso 1 1 d . . .
C10 C 0.9193(4) 0.7368(2) -0.22460(11) 0.0335(6) Uani 1 1 d . . .
H10A H 0.954(4) 0.762(2) -0.1936(12) 0.050(8) Uiso 1 1 d . . .
H10B H 0.802(4) 0.754(2) -0.2267(11) 0.042(8) Uiso 1 1 d . . .
C11 C 1.0334(4) 0.7863(2) -0.27678(11) 0.0330(6) Uani 1 1 d . . .
H11A H 1.147(4) 0.759(2) -0.2732(10) 0.034(7) Uiso 1 1 d . . .
H11B H 0.993(3) 0.763(2) -0.3089(11) 0.043(8) Uiso 1 1 d . . .
C12 C 1.0327(4) 0.9031(2) -0.28848(11) 0.0349(6) Uani 1 1 d . . .
H12A H 1.080(4) 0.929(2) -0.2605(12) 0.047(8) Uiso 1 1 d . . .
H12B H 0.902(4) 0.925(2) -0.2868(11) 0.050(8) Uiso 1 1 d . . .
C13 C 1.1300(4) 0.9559(2) -0.34303(11) 0.0367(7) Uani 1 1 d . . .
H13A H 1.243(4) 0.937(2) -0.3446(11) 0.045(8) Uiso 1 1 d . . .
H13B H 1.089(4) 0.926(2) -0.3724(12) 0.051(8) Uiso 1 1 d . . .
C14 C 1.1158(4) 1.0726(2) -0.35578(11) 0.0359(6) Uani 1 1 d . . .
H14A H 0.986(4) 1.092(2) -0.3508(11) 0.047(8) Uiso 1 1 d . . .
H14B H 1.160(3) 1.099(2) -0.3274(11) 0.034(7) Uiso 1 1 d . . .
C15 C 1.2010(4) 1.1259(2) -0.41160(12) 0.0380(7) Uani 1 1 d . . .
H15A H 1.154(4) 1.097(2) -0.4384(11) 0.042(8) Uiso 1 1 d . . .
H15B H 1.319(4) 1.108(2) -0.4160(12) 0.051(9) Uiso 1 1 d . . .
C16 C 1.1811(4) 1.2422(2) -0.42372(12) 0.0376(7) Uani 1 1 d . . .
H16A H 1.061(4) 1.254(2) -0.4194(12) 0.054(9) Uiso 1 1 d . . .
H16B H 1.226(4) 1.270(2) -0.3940(12) 0.048(8) Uiso 1 1 d . . .
C17 C 1.2641(4) 1.2965(2) -0.47985(12) 0.0393(7) Uani 1 1 d . . .
H17A H 1.215(4) 1.270(2) -0.5072(12) 0.047(8) Uiso 1 1 d . . .
H17B H 1.384(4) 1.278(2) -0.4842(11) 0.043(8) Uiso 1 1 d . . .
C18 C 1.2435(4) 1.4130(2) -0.49218(12) 0.0382(7) Uani 1 1 d . . .
H18A H 1.118(4) 1.433(2) -0.4868(11) 0.046(8) Uiso 1 1 d . . .
H18B H 1.288(4) 1.443(2) -0.4645(13) 0.054(9) Uiso 1 1 d . . .
C19 C 1.3265(4) 1.4668(2) -0.54837(12) 0.0392(7) Uani 1 1 d . . .
H19A H 1.281(4) 1.436(2) -0.5756(12) 0.052(9) Uiso 1 1 d . . .
H19B H 1.445(4) 1.447(2) -0.5508(11) 0.046(8) Uiso 1 1 d . . .
C20 C 1.3105(4) 1.5830(2) -0.56155(12) 0.0388(7) Uani 1 1 d . . .
H20A H 1.182(5) 1.601(2) -0.5586(12) 0.065(10) Uiso 1 1 d . . .
H20B H 1.350(4) 1.614(2) -0.5354(13) 0.053(9) Uiso 1 1 d . . .
C21 C 1.3948(5) 1.6346(2) -0.61754(13) 0.0492(8) Uani 1 1 d . . .
H21A H 1.510(4) 1.617(2) -0.6209(12) 0.052(9) Uiso 1 1 d . . .
H21B H 1.347(4) 1.607(2) -0.6459(13) 0.054(9) Uiso 1 1 d . . .
C22 C 1.3825(6) 1.7503(3) -0.63163(18) 0.0607(10) Uani 1 1 d . . .
H22A H 1.436(5) 1.775(3) -0.6716(18) 0.095(13) Uiso 1 1 d . . .
H22B H 1.426(5) 1.776(3) -0.6095(16) 0.073(14) Uiso 1 1 d . . .
H22C H 1.253(6) 1.776(3) -0.6350(17) 0.106(15) Uiso 1 1 d . . .
C23 C 1.4597(3) 0.4018(2) -0.19663(11) 0.0361(7) Uani 1 1 d . . .
C24 C 1.3168(4) 0.4123(2) -0.16595(11) 0.0339(6) Uani 1 1 d . . .
H24A H 1.255(3) 0.467(2) -0.1742(10) 0.030(7) Uiso 1 1 d . . .
C25 C 1.2378(3) 0.33039(19) -0.12110(10) 0.0310(6) Uani 1 1 d . . .
C26 C 1.5375(5) 0.4767(3) -0.24601(14) 0.0530(9) Uani 1 1 d . . .
H26A H 1.478(5) 0.526(3) -0.2514(14) 0.059(13) Uiso 1 1 d . . .
H26B H 1.530(5) 0.445(3) -0.2777(17) 0.091(13) Uiso 1 1 d . . .
H26C H 1.666(6) 0.480(3) -0.2454(17) 0.111(15) Uiso 1 1 d . . .
N1A N 0.9225(3) 1.00636(15) 0.07716(8) 0.0298(5) Uani 1 1 d . . .
N2A N 1.5002(3) 1.24701(15) 0.12413(9) 0.0354(5) Uani 1 1 d . . .
S1A S 1.64385(9) 1.23985(5) 0.16088(3) 0.0351(2) Uani 1 1 d . . .
O1A O 1.6588(3) 1.33345(14) 0.17781(8) 0.0520(6) Uani 1 1 d . . .
O2A O 1.7984(2) 1.19967(14) 0.13926(8) 0.0432(5) Uani 1 1 d . . .
O3A O 1.5770(2) 1.15601(14) 0.21706(7) 0.0413(5) Uani 1 1 d . . .
O4A O 1.3317(3) 1.15657(14) 0.08688(8) 0.0488(5) Uani 1 1 d . . .
C2A C 1.0324(4) 1.0796(2) 0.04651(11) 0.0357(7) Uani 1 1 d . . .
H2B H 1.139(4) 1.072(2) 0.0571(12) 0.050(9) Uiso 1 1 d . . .
C3A C 0.9813(4) 1.1538(2) 0.00648(11) 0.0431(7) Uani 1 1 d . . .
H3B H 1.063(5) 1.207(3) -0.0173(14) 0.081(11) Uiso 1 1 d . . .
C4A C 0.8148(5) 1.1554(2) -0.00293(12) 0.0472(8) Uani 1 1 d . . .
H4B H 0.771(4) 1.203(3) -0.0315(13) 0.061(9) Uiso 1 1 d . . .
C5A C 0.7015(4) 1.0819(2) 0.02985(13) 0.0475(8) Uani 1 1 d . . .
H5B H 0.585(5) 1.084(3) 0.0262(13) 0.066(10) Uiso 1 1 d . . .
C6A C 0.7570(4) 1.0080(2) 0.06964(12) 0.0395(7) Uani 1 1 d . . .
H6B H 0.686(4) 0.950(2) 0.0965(12) 0.058(9) Uiso 1 1 d . . .
C7A C 0.9856(4) 0.9249(2) 0.11935(11) 0.0401(7) Uani 1 1 d . . .
H7D H 1.106(4) 0.909(2) 0.1065(12) 0.061(10) Uiso 1 1 d . . .
H7C H 0.927(4) 0.862(3) 0.1222(12) 0.060(9) Uiso 1 1 d . . .
C8A C 0.9720(4) 0.9538(2) 0.17272(11) 0.0356(6) Uani 1 1 d . . .
H8D H 0.853(3) 0.9663(18) 0.1829(9) 0.028(7) Uiso 1 1 d . . .
H8C H 1.037(4) 1.014(2) 0.1691(11) 0.044(8) Uiso 1 1 d . . .
C9A C 1.0424(4) 0.8706(2) 0.21486(12) 0.0352(7) Uani 1 1 d . . .
H9D H 1.165(4) 0.851(2) 0.2008(10) 0.040(7) Uiso 1 1 d . . .
H9C H 1.051(3) 0.890(2) 0.2441(11) 0.032(7) Uiso 1 1 d . . .
C10A C 0.9353(4) 0.7721(2) 0.23310(12) 0.0384(7) Uani 1 1 d . . .
H10D H 0.930(3) 0.742(2) 0.2042(11) 0.033(7) Uiso 1 1 d . . .
H10C H 0.820(4) 0.784(2) 0.2465(11) 0.042(8) Uiso 1 1 d . . .
C11A C 1.0042(4) 0.6928(2) 0.27716(12) 0.0367(7) Uani 1 1 d . . .
H11D H 1.015(4) 0.718(2) 0.3049(12) 0.040(8) Uiso 1 1 d . . .
H11C H 1.122(4) 0.674(2) 0.2634(11) 0.048(8) Uiso 1 1 d . . .
C12A C 0.8925(4) 0.5965(2) 0.29786(12) 0.0388(7) Uani 1 1 d . . .
H12D H 0.889(4) 0.567(3) 0.2702(14) 0.062(10) Uiso 1 1 d . . .
H12C H 0.773(4) 0.6167(19) 0.3086(10) 0.030(7) Uiso 1 1 d . . .
C13A C 0.9543(4) 0.5185(2) 0.34421(12) 0.0380(7) Uani 1 1 d . . .
H13D H 1.070(4) 0.494(2) 0.3317(11) 0.041(8) Uiso 1 1 d . . .
H13C H 0.966(4) 0.552(2) 0.3696(13) 0.051(9) Uiso 1 1 d . . .
C14A C 0.8357(4) 0.4259(2) 0.36695(12) 0.0383(7) Uani 1 1 d . . .
H14D H 0.824(3) 0.393(2) 0.3377(11) 0.037(7) Uiso 1 1 d . . .
H14C H 0.727(5) 0.453(3) 0.3777(13) 0.063(10) Uiso 1 1 d . . .
C15A C 0.8944(4) 0.3502(2) 0.41453(12) 0.0398(7) Uani 1 1 d . . .
H15D H 1.011(4) 0.325(2) 0.4020(10) 0.037(7) Uiso 1 1 d . . .
H15C H 0.912(4) 0.384(2) 0.4421(13) 0.054(9) Uiso 1 1 d . . .
C16A C 0.7758(4) 0.2574(2) 0.43742(12) 0.0376(7) Uani 1 1 d . . .
H16D H 0.770(3) 0.221(2) 0.4086(11) 0.040(7) Uiso 1 1 d . . .
H16C H 0.660(4) 0.282(2) 0.4483(12) 0.052(9) Uiso 1 1 d . . .
C17A C 0.8315(4) 0.1824(2) 0.48556(13) 0.0406(7) Uani 1 1 d . . .
H17D H 0.844(4) 0.212(2) 0.5153(13) 0.051(9) Uiso 1 1 d . . .
H17C H 0.948(4) 0.160(2) 0.4748(11) 0.041(8) Uiso 1 1 d . . .
C18A C 0.7126(4) 0.0889(2) 0.50813(12) 0.0384(7) Uani 1 1 d . . .
H18D H 0.596(4) 0.113(2) 0.5198(11) 0.041(8) Uiso 1 1 d . . .
H18C H 0.701(4) 0.051(2) 0.4802(12) 0.053(9) Uiso 1 1 d . . .
C19A C 0.7673(4) 0.0146(2) 0.55629(13) 0.0424(7) Uani 1 1 d . . .
H19D H 0.776(4) 0.048(2) 0.5836(12) 0.046(8) Uiso 1 1 d . . .
H19C H 0.888(4) -0.006(2) 0.5434(12) 0.056(9) Uiso 1 1 d . . .
C20A C 0.6498(4) -0.0793(2) 0.57934(13) 0.0399(7) Uani 1 1 d . . .
H20C H 0.542(4) -0.055(2) 0.5898(12) 0.058(10) Uiso 1 1 d . . .
H20D H 0.645(4) -0.115(3) 0.5515(13) 0.059(10) Uiso 1 1 d . . .
C21A C 0.7103(5) -0.1533(2) 0.62616(14) 0.0480(8) Uani 1 1 d . . .
H21C H 0.728(4) -0.119(3) 0.6549(14) 0.070(11) Uiso 1 1 d . . .
H21D H 0.829(5) -0.171(3) 0.6121(14) 0.076(11) Uiso 1 1 d . . .
C22A C 0.5952(6) -0.2475(3) 0.65025(17) 0.0607(10) Uani 1 1 d . . .
H22D H 0.647(4) -0.295(3) 0.6759(14) 0.060(10) Uiso 1 1 d . . .
H22E H 0.591(5) -0.293(3) 0.6224(17) 0.097(14) Uiso 1 1 d . . .
H22F H 0.489(6) -0.229(3) 0.6624(17) 0.097(16) Uiso 1 1 d . . .
C23A C 1.4988(3) 1.0682(2) 0.21044(12) 0.0393(7) Uani 1 1 d . . .
C24A C 1.4309(4) 1.0673(2) 0.16659(12) 0.0383(7) Uani 1 1 d . . .
H24B H 1.381(4) 1.006(2) 0.1632(11) 0.042(8) Uiso 1 1 d . . .
C25A C 1.4200(3) 1.15832(19) 0.12300(11) 0.0356(6) Uani 1 1 d . . .
C26A C 1.4970(5) 0.9822(3) 0.25888(16) 0.0572(9) Uani 1 1 d . . .
H26F H 1.427(5) 0.913(3) 0.2488(16) 0.099(13) Uiso 1 1 d . . .
H26E H 1.437(5) 0.995(3) 0.2891(15) 0.065(11) Uiso 1 1 d . . .
H26D H 1.604(4) 0.964(2) 0.2654(12) 0.052(10) Uiso 1 1 d . . .

loop_
_atom_site_aniso_label
_atom_site_aniso_U_11
_atom_site_aniso_U_22
_atom_site_aniso_U_33
_atom_site_aniso_U_23
_atom_site_aniso_U_13
_atom_site_aniso_U_12
N1 0.0326(12) 0.0279(12) 0.0330(12) -0.0020(10) -0.0052(9) -0.0100(10)
N2 0.0292(12) 0.0254(12) 0.0421(13) -0.0033(10) 0.0011(10) -0.0049(9)
S1 0.0329(4) 0.0284(4) 0.0451(4) -0.0075(3) 0.0002(3) -0.0019(3)
O1 0.0472(13) 0.0337(11) 0.0803(15) -0.0167(11) 0.0022(11) 0.0068(9)
O2 0.0364(11) 0.0411(11) 0.0480(11) -0.0094(9) -0.0088(9) -0.0064(9)
O3 0.0376(11) 0.0443(12) 0.0383(11) -0.0123(9) 0.0050(8) -0.0040(9)
O4 0.0330(11) 0.0387(11) 0.0453(11) -0.0049(9) 0.0034(9) -0.0019(8)
C2 0.0385(16) 0.0262(15) 0.0367(16) -0.0059(13) -0.0025(13) -0.0041(12)
C3 0.0429(17) 0.0284(15) 0.0352(16) -0.0005(13) 0.0000(13) -0.0098(13)
C4 0.0375(16) 0.0454(18) 0.0326(16) -0.0100(14) -0.0017(13) -0.0084(13)
C5 0.0420(17) 0.0409(17) 0.0464(19) -0.0219(15) -0.0124(14) 0.0028(14)
C6 0.0446(17) 0.0283(16) 0.0437(18) -0.0060(14) -0.0179(14) -0.0049(13)
C7 0.0445(19) 0.0417(19) 0.0337(16) 0.0053(14) -0.0038(13) -0.0161(15)
C8 0.0362(18) 0.0297(16) 0.0357(16) -0.0013(12) -0.0013(12) -0.0115(13)
C9 0.0448(18) 0.0263(14) 0.0305(15) -0.0021(11) -0.0042(13) -0.0074(13)
C10 0.0374(17) 0.0283(15) 0.0308(15) -0.0001(12) -0.0015(12) -0.0047(12)
C11 0.0355(16) 0.0281(14) 0.0310(15) 0.0009(12) -0.0024(12) -0.0021(12)
C12 0.0425(18) 0.0283(15) 0.0307(15) -0.0011(12) -0.0025(12) -0.0095(13)
C13 0.0393(18) 0.0278(15) 0.0374(16) 0.0002(12) 0.0021(13) -0.0051(13)
C14 0.0423(18) 0.0280(14) 0.0322(15) 0.0012(12) -0.0001(13) -0.0074(13)
C15 0.0408(18) 0.0277(15) 0.0402(17) -0.0012(13) 0.0022(14) -0.0055(13)
C16 0.0392(18) 0.0307(15) 0.0380(17) -0.0002(12) -0.0008(13) -0.0041(13)
C17 0.0426(19) 0.0278(15) 0.0403(17) 0.0020(13) 0.0033(14) -0.0046(13)
C18 0.0407(18) 0.0301(15) 0.0388(17) -0.0008(13) 0.0010(13) -0.0050(13)
C19 0.0414(18) 0.0292(15) 0.0412(17) -0.0006(13) 0.0023(14) -0.0043(13)
C20 0.0424(18) 0.0306(15) 0.0385(17) -0.0006(13) -0.0001(13) -0.0079(13)
C21 0.055(2) 0.0384(18) 0.0446(19) 0.0048(14) 0.0043(16) -0.0058(16)
C22 0.070(3) 0.0387(19) 0.061(3) 0.0128(18) -0.007(2) -0.0076(18)
C23 0.0392(17) 0.0345(16) 0.0344(15) -0.0080(12) -0.0029(13) -0.0122(13)
C24 0.0391(17) 0.0242(14) 0.0366(16) -0.0023(12) -0.0066(13) -0.0033(13)
C25 0.0335(16) 0.0276(14) 0.0323(14) -0.0079(11) -0.0033(12) -0.0043(12)
C26 0.054(2) 0.056(2) 0.040(2) 0.0035(17) 0.0029(16) -0.020(2)
N1A 0.0346(13) 0.0220(11) 0.0314(12) -0.0026(9) -0.0047(9) -0.0060(9)
N2A 0.0410(13) 0.0237(11) 0.0393(13) 0.0003(10) -0.0097(10) -0.0073(10)
S1A 0.0398(4) 0.0246(4) 0.0393(4) -0.0013(3) -0.0084(3) -0.0112(3)
O1A 0.0687(15) 0.0300(11) 0.0616(13) -0.0125(10) -0.0191(11) -0.0149(10)
O2A 0.0332(11) 0.0395(11) 0.0546(12) -0.0060(9) -0.0057(9) -0.0084(9)
O3A 0.0519(12) 0.0352(11) 0.0332(10) 0.0010(8) -0.0072(9) -0.0112(9)
O4A 0.0537(13) 0.0351(11) 0.0608(13) -0.0045(10) -0.0298(11) -0.0057(9)
C2A 0.0352(17) 0.0340(16) 0.0388(16) -0.0104(13) -0.0039(13) -0.0108(13)
C3A 0.067(2) 0.0274(15) 0.0328(16) -0.0036(13) -0.0028(15) -0.0122(15)
C4A 0.076(2) 0.0310(16) 0.0380(18) -0.0079(14) -0.0197(16) 0.0098(16)
C5A 0.0408(19) 0.051(2) 0.059(2) -0.0221(17) -0.0199(16) 0.0095(15)
C6A 0.0345(16) 0.0373(16) 0.0472(17) -0.0118(14) -0.0024(13) -0.0073(13)
C7A 0.052(2) 0.0296(16) 0.0381(16) -0.0031(13) -0.0130(14) 0.0026(14)
C8A 0.0396(17) 0.0308(15) 0.0342(16) -0.0049(12) -0.0008(12) -0.0038(13)
C9A 0.0457(18) 0.0306(15) 0.0273(15) -0.0021(12) -0.0051(13) -0.0059(13)
C10A 0.0419(18) 0.0328(16) 0.0373(17) -0.0002(13) -0.0071(14) -0.0051(13)
C11A 0.0427(18) 0.0318(15) 0.0325(16) -0.0007(13) -0.0044(13) -0.0067(13)
C12A 0.0459(19) 0.0296(15) 0.0378(17) -0.0015(13) -0.0057(14) -0.0041(13)
C13A 0.0469(19) 0.0290(15) 0.0363(17) -0.0032(13) -0.0064(14) -0.0052(13)
C14A 0.0482(19) 0.0289(15) 0.0344(16) -0.0019(13) -0.0018(14) -0.0040(13)
C15A 0.0489(19) 0.0287(15) 0.0389(17) -0.0025(13) -0.0050(14) -0.0036(13)
C16A 0.0482(19) 0.0276(15) 0.0346(16) -0.0039(13) -0.0021(13) -0.0031(13)
C17A 0.048(2) 0.0305(16) 0.0400(17) -0.0012(13) -0.0055(14) -0.0052(14)
C18A 0.0461(19) 0.0270(15) 0.0395(17) -0.0028(13) -0.0043(13) -0.0082(13)
C19A 0.052(2) 0.0289(15) 0.0441(18) -0.0024(14) -0.0097(15) -0.0096(14)
C20A 0.0452(19) 0.0308(16) 0.0405(17) -0.0013(13) -0.0063(14) -0.0045(14)
C21A 0.057(2) 0.0357(17) 0.0465(19) 0.0021(15) -0.0079(16) -0.0120(15)
C22A 0.067(3) 0.042(2) 0.062(2) 0.0133(19) -0.012(2) -0.0150(18)
C23A 0.0353(16) 0.0269(15) 0.0471(17) 0.0047(12) 0.0022(13) -0.0066(12)
C24A 0.0384(16) 0.0230(14) 0.0511(18) -0.0010(13) -0.0097(14) -0.0087(12)
C25A 0.0336(15) 0.0271(14) 0.0463(17) -0.0066(12) -0.0088(13) -0.0032(12)
C26A 0.054(2) 0.050(2) 0.052(2) 0.0180(17) -0.0066(19) -0.0061(18)

loop_
_atom_type_symbol
_atom_type_description
_atom_type_scat_dispersion_real
_atom_type_scat_dispersion_imag
_atom_type_scat_source
C C 0.0033 0.0016 'International Tables Vol C Tables 4.2.6.8 and 6.1.1.4'
H H 0.0000 0.0000 'International Tables Vol C Tables 4.2.6.8 and 6.1.1.4'
N N 0.0061 0.0033 'International Tables Vol C Tables 4.2.6.8 and 6.1.1.4'
O O 0.0106 0.0060 'International Tables Vol C Tables 4.2.6.8 and 6.1.1.4'
S S 0.1246 0.1234 'International Tables Vol C Tables 4.2.6.8 and 6.1.1.4'

loop_
_geom_angle_atom_site_label_1
_geom_angle_atom_site_label_2
_geom_angle_atom_site_label_3
_geom_angle
_geom_angle_site_symmetry_1
_geom_angle_site_symmetry_3
_geom_angle_publ_flag
C6 N1 C2 120.4(2) . . ?
C6 N1 C7 120.1(2) . . ?
C2 N1 C7 119.5(2) . . ?
C25 N2 S1 118.59(17) . . ?
O1 S1 O2 115.84(13) . . ?
O1 S1 N2 110.67(12) . . ?
O2 S1 N2 113.63(12) . . ?
O1 S1 O3 104.48(12) . . ?
O2 S1 O3 104.92(11) . . ?
N2 S1 O3 106.21(11) . . ?
C23 O3 S1 114.88(16) . . ?
N1 C2 C3 120.4(3) . . ?
N1 C2 H2C 113.9(17) . . ?
C3 C2 H2C 125.6(17) . . ?
C2 C3 C4 120.1(3) . . ?
C2 C3 H3A 119.9(15) . . ?
C4 C3 H3A 119.7(15) . . ?
C3 C4 C5 118.7(3) . . ?
C3 C4 H4A 124.4(17) . . ?
C5 C4 H4A 116.9(17) . . ?
C6 C5 C4 120.0(3) . . ?
C6 C5 H5A 118.3(18) . . ?
C4 C5 H5A 121.7(18) . . ?
N1 C6 C5 120.4(3) . . ?
N1 C6 H6A 112.3(18) . . ?
C5 C6 H6A 127.4(18) . . ?
N1 C7 C8 113.0(2) . . ?
N1 C7 H7A 103.4(17) . . ?
C8 C7 H7A 109.4(18) . . ?
N1 C7 H7B 103(2) . . ?
C8 C7 H7B 111(2) . . ?
H7A C7 H7B 117(3) . . ?
C7 C8 C9 109.8(2) . . ?
C7 C8 H8A 109.9(17) . . ?
C9 C8 H8A 112.1(17) . . ?
C7 C8 H8B 111.9(16) . . ?
C9 C8 H8B 112.4(15) . . ?
H8A C8 H8B 100(2) . . ?
C10 C9 C8 113.8(2) . . ?
C10 C9 H9A 113.1(14) . . ?
C8 C9 H9A 108.8(14) . . ?
C10 C9 H9B 108.7(16) . . ?
C8 C9 H9B 107.1(16) . . ?
H9A C9 H9B 105(2) . . ?
C9 C10 C11 113.0(2) . . ?
C9 C10 H10A 108.1(17) . . ?
C11 C10 H10A 110.2(17) . . ?
C9 C10 H10B 106.4(17) . . ?
C11 C10 H10B 111.6(17) . . ?
H10A C10 H10B 107(2) . . ?
C12 C11 C10 112.5(2) . . ?
C12 C11 H11A 112.6(15) . . ?
C10 C11 H11A 106.5(15) . . ?
C12 C11 H11B 108.6(15) . . ?
C10 C11 H11B 109.5(15) . . ?
H11A C11 H11B 107(2) . . ?
C11 C12 C13 114.3(2) . . ?
C11 C12 H12A 111.8(17) . . ?
C13 C12 H12A 107.8(16) . . ?
C11 C12 H12B 106.6(16) . . ?
C13 C12 H12B 109.5(15) . . ?
H12A C12 H12B 107(2) . . ?
C12 C13 C14 113.3(2) . . ?
C12 C13 H13A 109.7(18) . . ?
C14 C13 H13A 110.5(18) . . ?
C12 C13 H13B 109.0(17) . . ?
C14 C13 H13B 111.3(17) . . ?
H13A C13 H13B 102(2) . . ?
C15 C14 C13 114.1(2) . . ?
C15 C14 H14A 110.2(15) . . ?
C13 C14 H14A 109.1(16) . . ?
C15 C14 H14B 111.5(15) . . ?
C13 C14 H14B 109.2(15) . . ?
H14A C14 H14B 102(2) . . ?
C14 C15 C16 113.0(2) . . ?
C14 C15 H15A 108.6(16) . . ?
C16 C15 H15A 110.6(16) . . ?
C14 C15 H15B 109.8(18) . . ?
C16 C15 H15B 111.3(18) . . ?
H15A C15 H15B 103(2) . . ?
C17 C16 C15 113.5(2) . . ?
C17 C16 H16A 110.6(18) . . ?
C15 C16 H16A 106.5(18) . . ?
C17 C16 H16B 111.9(16) . . ?
C15 C16 H16B 108.9(16) . . ?
H16A C16 H16B 105(2) . . ?
C16 C17 C18 113.6(2) . . ?
C16 C17 H17A 110.0(17) . . ?
C18 C17 H17A 108.0(17) . . ?
C16 C17 H17B 108.8(16) . . ?
C18 C17 H17B 111.5(16) . . ?
H17A C17 H17B 105(2) . . ?
C19 C18 C17 113.3(2) . . ?
C19 C18 H18A 109.6(16) . . ?
C17 C18 H18A 112.1(16) . . ?
C19 C18 H18B 110.0(18) . . ?
C17 C18 H18B 111.0(18) . . ?
H18A C18 H18B 100(2) . . ?
C20 C19 C18 114.5(2) . . ?
C20 C19 H19A 111.2(17) . . ?
C18 C19 H19A 109.3(17) . . ?
C20 C19 H19B 111.6(17) . . ?
C18 C19 H19B 106.1(17) . . ?
H19A C19 H19B 103(2) . . ?
C21 C20 C19 113.4(3) . . ?
C21 C20 H20A 108.2(18) . . ?
C19 C20 H20A 109.1(18) . . ?
C21 C20 H20B 110.2(18) . . ?
C19 C20 H20B 112.8(19) . . ?
H20A C20 H20B 103(2) . . ?
C22 C21 C20 114.7(3) . . ?
C22 C21 H21A 109.1(19) . . ?
C20 C21 H21A 108.8(19) . . ?
C22 C21 H21B 108.2(18) . . ?
C20 C21 H21B 111.3(17) . . ?
H21A C21 H21B 104(3) . . ?
C21 C22 H22A 107(2) . . ?
C21 C22 H22B 110(3) . . ?
H22A C22 H22B 116(4) . . ?
C21 C22 H22C 113(2) . . ?
H22A C22 H22C 100(3) . . ?
H22B C22 H22C 112(4) . . ?
C24 C23 O3 121.3(2) . . ?
C24 C23 C26 126.7(3) . . ?
O3 C23 C26 112.0(3) . . ?
C23 C24 C25 123.7(3) . . ?
C23 C24 H24A 120.4(17) . . ?
C25 C24 H24A 115.3(17) . . ?
O4 C25 N2 120.7(2) . . ?
O4 C25 C24 121.1(2) . . ?
N2 C25 C24 118.1(2) . . ?
C23 C26 H26A 109(3) . . ?
C23 C26 H26B 107(2) . . ?
H26A C26 H26B 104(3) . . ?
C23 C26 H26C 108(3) . . ?
H26A C26 H26C 125(4) . . ?
H26B C26 H26C 102(3) . . ?
C2A N1A C6A 120.1(2) . . ?
C2A N1A C7A 119.2(2) . . ?
C6A N1A C7A 120.7(2) . . ?
C25A N2A S1A 117.91(19) . . ?
O2A S1A O1A 116.25(12) . . ?
O2A S1A N2A 113.21(12) . . ?
O1A S1A N2A 110.66(12) . . ?
O2A S1A O3A 105.32(11) . . ?
O1A S1A O3A 103.71(11) . . ?
N2A S1A O3A 106.60(11) . . ?
C23A O3A S1A 115.01(17) . . ?
N1A C2A C3A 121.2(3) . . ?
N1A C2A H2B 111.2(19) . . ?
C3A C2A H2B 127.6(19) . . ?
C2A C3A C4A 119.7(3) . . ?
C2A C3A H3B 122(2) . . ?
C4A C3A H3B 119(2) . . ?
C3A C4A C5A 118.7(3) . . ?
C3A C4A H4B 124(2) . . ?
C5A C4A H4B 117(2) . . ?
C6A C5A C4A 120.1(3) . . ?
C6A C5A H5B 119(2) . . ?
C4A C5A H5B 121(2) . . ?
N1A C6A C5A 120.0(3) . . ?
N1A C6A H6B 112.7(17) . . ?
C5A C6A H6B 127.3(18) . . ?
N1A C7A C8A 112.3(2) . . ?
N1A C7A H7D 109.0(18) . . ?
C8A C7A H7D 111.4(18) . . ?
N1A C7A H7C 109.6(19) . . ?
C8A C7A H7C 111.5(18) . . ?
H7D C7A H7C 102(3) . . ?
C7A C8A C9A 111.4(2) . . ?
C7A C8A H8D 106.7(14) . . ?
C9A C8A H8D 112.3(14) . . ?
C7A C8A H8C 109.4(17) . . ?
C9A C8A H8C 106.8(18) . . ?
H8D C8A H8C 110(2) . . ?
C10A C9A C8A 114.7(3) . . ?
C10A C9A H9D 107.6(15) . . ?
C8A C9A H9D 111.0(15) . . ?
C10A C9A H9C 104.7(18) . . ?
C8A C9A H9C 112.6(18) . . ?
H9D C9A H9C 106(2) . . ?
C11A C10A C9A 113.4(2) . . ?
C11A C10A H10D 107.6(16) . . ?
C9A C10A H10D 110.0(16) . . ?
C11A C10A H10C 106.9(17) . . ?
C9A C10A H10C 112.2(17) . . ?
H10D C10A H10C 106(2) . . ?
C10A C11A C12A 113.8(3) . . ?
C10A C11A H11D 111.3(19) . . ?
C12A C11A H11D 106.7(19) . . ?
C10A C11A H11C 109.2(16) . . ?
C12A C11A H11C 109.8(17) . . ?
H11D C11A H11C 106(3) . . ?
C11A C12A C13A 114.5(3) . . ?
C11A C12A H12D 108(2) . . ?
C13A C12A H12D 109(2) . . ?
C11A C12A H12C 109.0(15) . . ?
C13A C12A H12C 110.3(15) . . ?
H12D C12A H12C 106(3) . . ?
C14A C13A C12A 114.0(3) . . ?
C14A C13A H13D 109.0(16) . . ?
C12A C13A H13D 109.2(16) . . ?
C14A C13A H13C 110(2) . . ?
C12A C13A H13C 106(2) . . ?
H13D C13A H13C 108(3) . . ?
C13A C14A C15A 113.9(3) . . ?
C13A C14A H14D 107.5(16) . . ?
C15A C14A H14D 110.9(16) . . ?
C13A C14A H14C 106(2) . . ?
C15A C14A H14C 110(2) . . ?
H14D C14A H14C 108(3) . . ?
C14A C15A C16A 114.0(3) . . ?
C14A C15A H15D 107.9(15) . . ?
C16A C15A H15D 108.5(15) . . ?
C14A C15A H15C 110.7(19) . . ?
C16A C15A H15C 110.3(19) . . ?
H15D C15A H15C 105(2) . . ?
C17A C16A C15A 114.4(3) . . ?
C17A C16A H16D 108.5(16) . . ?
C15A C16A H16D 107.7(16) . . ?
C17A C16A H16C 108.7(17) . . ?
C15A C16A H16C 108.6(18) . . ?
H16D C16A H16C 109(2) . . ?
C16A C17A C18A 114.2(3) . . ?
C16A C17A H17D 114.3(18) . . ?
C18A C17A H17D 106.2(18) . . ?
C16A C17A H17C 108.3(16) . . ?
C18A C17A H17C 110.0(16) . . ?
H17D C17A H17C 103(2) . . ?
C19A C18A C17A 114.2(3) . . ?
C19A C18A H18D 107.3(16) . . ?
C17A C18A H18D 108.8(16) . . ?
C19A C18A H18C 108.1(18) . . ?
C17A C18A H18C 111.0(18) . . ?
H18D C18A H18C 107(2) . . ?
C18A C19A C20A 114.9(3) . . ?
C18A C19A H19D 109.9(18) . . ?
C20A C19A H19D 108.3(19) . . ?
C18A C19A H19C 105.0(17) . . ?
C20A C19A H19C 111.9(18) . . ?
H19D C19A H19C 107(3) . . ?
C21A C20A C19A 113.6(3) . . ?
C21A C20A H20C 110(2) . . ?
C19A C20A H20C 107(2) . . ?
C21A C20A H20D 108(2) . . ?
C19A C20A H20D 108(2) . . ?
H20C C20A H20D 110(3) . . ?
C20A C21A C22A 114.9(3) . . ?
C20A C21A H21C 111(2) . . ?
C22A C21A H21C 109(2) . . ?
C20A C21A H21D 105(2) . . ?
C22A C21A H21D 113(2) . . ?
H21C C21A H21D 103(3) . . ?
C21A C22A H22D 111(2) . . ?
C21A C22A H22E 111(2) . . ?
H22D C22A H22E 98(3) . . ?
C21A C22A H22F 111(3) . . ?
H22D C22A H22F 115(3) . . ?
H22E C22A H22F 111(4) . . ?
C24A C23A O3A 121.6(2) . . ?
C24A C23A C26A 126.6(3) . . ?
O3A C23A C26A 111.7(3) . . ?
C23A C24A C25A 123.7(3) . . ?
C23A C24A H24B 119.2(17) . . ?
C25A C24A H24B 117.0(17) . . ?
O4A C25A N2A 120.1(2) . . ?
O4A C25A C24A 120.6(2) . . ?
N2A C25A C24A 119.2(2) . . ?
C23A C26A H26F 105(2) . . ?
C23A C26A H26E 114(2) . . ?
H26F C26A H26E 107(3) . . ?
C23A C26A H26D 111(2) . . ?
H26F C26A H26D 110(3) . . ?
H26E C26A H26D 109(3) . . ?

loop_
_geom_bond_atom_site_label_1
_geom_bond_atom_site_label_2
_geom_bond_distance
_geom_bond_site_symmetry_2
_geom_bond_publ_flag
N1 C6 1.344(3) . ?
N1 C2 1.349(3) . ?
N1 C7 1.484(3) . ?
N2 C25 1.367(3) . ?
N2 S1 1.558(2) . ?
S1 O1 1.430(2) . ?
S1 O2 1.433(2) . ?
S1 O3 1.630(2) . ?
O3 C23 1.386(3) . ?
O4 C25 1.232(3) . ?
C2 C3 1.360(4) . ?
C2 H2C 0.93(3) . ?
C3 C4 1.374(4) . ?
C3 H3A 0.97(3) . ?
C4 C5 1.375(4) . ?
C4 H4A 0.96(3) . ?
C5 C6 1.366(4) . ?
C5 H5A 0.92(3) . ?
C6 H6A 0.93(3) . ?
C7 C8 1.506(4) . ?
C7 H7A 1.03(3) . ?
C7 H7B 0.87(3) . ?
C8 C9 1.538(4) . ?
C8 H8A 0.90(3) . ?
C8 H8B 0.99(3) . ?
C9 C10 1.521(4) . ?
C9 H9A 1.02(3) . ?
C9 H9B 1.06(3) . ?
C10 C11 1.527(4) . ?
C10 H10A 1.00(3) . ?
C10 H10B 0.96(3) . ?
C11 C12 1.521(4) . ?
C11 H11A 0.97(3) . ?
C11 H11B 1.04(3) . ?
C12 C13 1.525(4) . ?
C12 H12A 0.98(3) . ?
C12 H12B 1.07(3) . ?
C13 C14 1.525(4) . ?
C13 H13A 0.93(3) . ?
C13 H13B 1.02(3) . ?
C14 C15 1.517(4) . ?
C14 H14A 1.05(3) . ?
C14 H14B 0.99(3) . ?
C15 C16 1.525(4) . ?
C15 H15A 0.98(3) . ?
C15 H15B 0.96(3) . ?
C16 C17 1.521(4) . ?
C16 H16A 0.96(3) . ?
C16 H16B 1.03(3) . ?
C17 C18 1.528(4) . ?
C17 H17A 0.98(3) . ?
C17 H17B 0.98(3) . ?
C18 C19 1.521(4) . ?
C18 H18A 1.03(3) . ?
C18 H18B 1.00(3) . ?
C19 C20 1.521(4) . ?
C19 H19A 1.00(3) . ?
C19 H19B 0.97(3) . ?
C20 C21 1.513(4) . ?
C20 H20A 1.04(3) . ?
C20 H20B 0.95(3) . ?
C21 C22 1.511(5) . ?
C21 H21A 0.94(3) . ?
C21 H21B 1.00(3) . ?
C22 H22A 1.04(4) . ?
C22 H22B 0.84(4) . ?
C22 H22C 1.09(5) . ?
C23 C24 1.315(4) . ?
C23 C26 1.488(4) . ?
C24 C25 1.471(4) . ?
C24 H24A 0.87(3) . ?
C26 H26A 0.80(4) . ?
C26 H26B 1.01(4) . ?
C26 H26C 1.02(5) . ?
N1A C2A 1.349(3) . ?
N1A C6A 1.350(4) . ?
N1A C7A 1.484(3) . ?
N2A C25A 1.361(3) . ?
N2A S1A 1.563(2) . ?
S1A O2A 1.426(2) . ?
S1A O1A 1.427(2) . ?
S1A O3A 1.6395(19) . ?
O3A C23A 1.389(3) . ?
O4A C25A 1.239(3) . ?
C2A C3A 1.356(4) . ?
C2A H2B 0.92(3) . ?
C3A C4A 1.372(5) . ?
C3A H3B 1.00(4) . ?
C4A C5A 1.385(5) . ?
C4A H4B 0.96(3) . ?
C5A C6A 1.365(4) . ?
C5A H5B 0.94(4) . ?
C6A H6B 1.03(3) . ?
C7A C8A 1.498(4) . ?
C7A H7D 1.00(3) . ?
C7A H7C 0.95(3) . ?
C8A C9A 1.522(4) . ?
C8A H8D 0.97(3) . ?
C8A H8C 0.94(3) . ?
C9A C10A 1.521(4) . ?
C9A H9D 1.04(3) . ?
C9A H9C 0.86(3) . ?
C10A C11A 1.518(4) . ?
C10A H10D 0.93(3) . ?
C10A H10C 0.96(3) . ?
C11A C12A 1.521(4) . ?
C11A H11D 0.87(3) . ?
C11A H11C 1.01(3) . ?
C12A C13A 1.523(4) . ?
C12A H12D 0.90(3) . ?
C12A H12C 1.00(3) . ?
C13A C14A 1.519(4) . ?
C13A H13D 1.00(3) . ?
C13A H13C 0.89(3) . ?
C14A C15A 1.520(4) . ?
C14A H14D 0.97(3) . ?
C14A H14C 0.96(3) . ?
C15A C16A 1.522(4) . ?
C15A H15D 1.02(3) . ?
C15A H15C 0.95(3) . ?
C16A C17A 1.516(4) . ?
C16A H16D 0.98(3) . ?
C16A H16C 1.00(3) . ?
C17A C18A 1.529(4) . ?
C17A H17D 0.95(3) . ?
C17A H17C 0.99(3) . ?
C18A C19A 1.509(4) . ?
C18A H18D 1.00(3) . ?
C18A H18C 0.99(3) . ?
C19A C20A 1.528(4) . ?
C19A H19D 0.93(3) . ?
C19A H19C 1.02(3) . ?
C20A C21A 1.502(4) . ?
C20A H20C 0.94(3) . ?
C20A H20D 0.95(3) . ?
C21A C22A 1.523(4) . ?
C21A H21C 0.98(4) . ?
C21A H21D 1.01(4) . ?
C22A H22D 0.94(4) . ?
C22A H22E 1.05(4) . ?
C22A H22F 0.91(4) . ?
C23A C24A 1.315(4) . ?
C23A C26A 1.487(4) . ?
C24A C25A 1.464(4) . ?
C24A H24B 0.95(3) . ?
C26A H26F 1.18(4) . ?
C26A H26E 0.90(4) . ?
C26A H26D 0.90(3) . ?
